data_4343057
loop_
_publ_author_name
'Daigle, Maxime'
'Bi, Wenhua'
'L\'egar\'e, Marc-Andr\'e'
'Morin, Jean-Fran\,cois'
'Fontaine, Fr\'ed\'eric-Georges'

_publ_section_title
;
 Synthesis of Carboxylate Cp*Zr(IV) Species: Toward the Formation of Novel
 Metallocavitands.
;
_journal_issue 11
_journal_name_full 'Inorganic chemistry'
_journal_page_first 5547
_journal_page_last 5555
_journal_paper_doi 10.1021/acs.inorgchem.5b00634
_journal_volume 54
_journal_year 2015
_chemical_formula_moiety '     C48 H52 O10 Zr2, C4 H10 O'
_chemical_formula_sum 'C52 H62 O11 Zr2'
_chemical_formula_weight 1045.46
_chemical_name_systematic
;
 ?
;
_space_group_IT_number 2
_symmetry_cell_setting triclinic
_symmetry_space_group_name_Hall '-P 1'
_symmetry_space_group_name_H-M 'P -1'
_atom_sites_solution_hydrogens geom
_atom_sites_solution_primary direct
_atom_sites_solution_secondary difmap
_audit_creation_method SHELXL-97
_cell_angle_alpha 92.4060(10)
_cell_angle_beta 90.8950(10)
_cell_angle_gamma 98.2720(10)
_cell_formula_units_Z 2
_cell_length_a 10.36140(10)
_cell_length_b 11.85310(10)
_cell_length_c 20.0032(2)
_cell_measurement_reflns_used 9997
_cell_measurement_temperature 200(2)
_cell_measurement_theta_max 26.3
_cell_measurement_theta_min 2.3
_cell_volume 2428.40(4)
_computing_cell_refinement 'SMART APEX II'
_computing_data_collection 'SMART APEX II (Bruker, 2007)'
_computing_data_reduction 'SAINT+ (Bruker, 2007)'
_computing_molecular_graphics 'SHELXTL (Bruker, 2007)'
_computing_publication_material SHELXTL
_computing_structure_refinement 'SHELXL-97 (Sheldrick, 2008)'
_computing_structure_solution 'SHELXS-97 (Sheldrick, 2008)'
_diffrn_ambient_temperature 200(2)
_diffrn_measured_fraction_theta_full 0.998
_diffrn_measured_fraction_theta_max 0.998
_diffrn_measurement_device_type 'Bruker APEX II CCD area detector'
_diffrn_measurement_method '\w scans'
_diffrn_radiation_monochromator graphite
_diffrn_radiation_source 'fine-focus sealed tube'
_diffrn_radiation_type MoK\a
_diffrn_radiation_wavelength 0.71073
_diffrn_reflns_av_R_equivalents 0.0310
_diffrn_reflns_av_sigmaI/netI 0.0259
_diffrn_reflns_limit_h_max 12
_diffrn_reflns_limit_h_min -12
_diffrn_reflns_limit_k_max 14
_diffrn_reflns_limit_k_min -13
_diffrn_reflns_limit_l_max 23
_diffrn_reflns_limit_l_min -24
_diffrn_reflns_number 57250
_diffrn_reflns_theta_full 26.36
_diffrn_reflns_theta_max 26.36
_diffrn_reflns_theta_min 1.74
_exptl_absorpt_coefficient_mu 0.489
_exptl_absorpt_correction_T_max 0.9528
_exptl_absorpt_correction_T_min 0.9001
_exptl_absorpt_correction_type multi-scan
_exptl_absorpt_process_details 'SADABS (Sheldrick, 1996)'
_exptl_crystal_colour colorless
_exptl_crystal_density_diffrn 1.430
_exptl_crystal_density_method 'not measured'
_exptl_crystal_description prism
_exptl_crystal_F_000 1084
_exptl_crystal_size_max 0.22
_exptl_crystal_size_mid 0.18
_exptl_crystal_size_min 0.10
_refine_diff_density_max 1.143
_refine_diff_density_min -0.529
_refine_diff_density_rms 0.062
_refine_ls_extinction_method none
_refine_ls_goodness_of_fit_ref 1.035
_refine_ls_hydrogen_treatment mixed
_refine_ls_matrix_type full
_refine_ls_number_parameters 595
_refine_ls_number_reflns 9873
_refine_ls_number_restraints 0
_refine_ls_restrained_S_all 1.035
_refine_ls_R_factor_all 0.0422
_refine_ls_R_factor_gt 0.0327
_refine_ls_shift/su_max 0.016
_refine_ls_shift/su_mean 0.000
_refine_ls_structure_factor_coef Fsqd
_refine_ls_weighting_details 'calc w=1/[\s^2^(Fo^2^)+(0.0352P)^2^+2.3954P] where P=(Fo^2^+2Fc^2^)/3'
_refine_ls_weighting_scheme calc
_refine_ls_wR_factor_gt 0.0781
_refine_ls_wR_factor_ref 0.0838
_reflns_number_gt 8276
_reflns_number_total 9873
_reflns_threshold_expression >2sigma(I)
_cod_data_source_file ic5b00634_si_002.cif
_cod_data_source_block md323_0m(3@200K)
_cod_depositor_comments 'Adding full bibliography for 4343054--4343060.cif.'
_cod_original_sg_symbol_H-M P-1
_cod_database_code 4343057

loop_
_symmetry_equiv_pos_as_xyz
'x, y, z'
'-x, -y, -z'

loop_
_atom_site_label
_atom_site_type_symbol
_atom_site_fract_x
_atom_site_fract_y
_atom_site_fract_z
_atom_site_U_iso_or_equiv
_atom_site_adp_type
_atom_site_occupancy
_atom_site_symmetry_multiplicity
_atom_site_calc_flag
_atom_site_refinement_flags
Zr1 Zr 0.63396(2) 0.119119(17) 0.223664(10) 0.02092(7) Uani 1 1 d .
Zr2 Zr 0.69644(2) 0.349330(18) 0.338565(11) 0.02433(7) Uani 1 1 d .
O1 O 0.56361(19) 0.18366(18) 0.32185(11) 0.0365(6) Uani 1 1 d .
H1 H 0.520(4) 0.170(4) 0.333(2) 0.044 Uiso 1 1 d .
O2 O 0.75305(17) 0.27744(14) 0.24622(8) 0.0233(3) Uani 1 1 d .
O3 O 0.80978(17) 0.21747(14) 0.37391(8) 0.0314(4) Uani 1 1 d .
O4 O 0.76916(16) 0.06806(13) 0.29951(8) 0.0274(4) Uani 1 1 d .
O5 O 0.50169(15) 0.24104(13) 0.19518(8) 0.0274(4) Uani 1 1 d .
O6 O 0.54371(15) 0.39187(13) 0.26790(8) 0.0280(4) Uani 1 1 d .
O7 O 0.81668(16) 0.07997(14) 0.16799(8) 0.0308(4) Uani 1 1 d .
O8 O 0.67670(16) 0.16804(14) 0.11656(8) 0.0314(4) Uani 1 1 d .
O9 O 0.91164(17) 0.42858(15) 0.34432(9) 0.0361(4) Uani 1 1 d .
O10 O 0.77370(16) 0.51604(14) 0.29070(8) 0.0309(4) Uani 1 1 d .
O11 O 0.95694(17) 0.37901(16) 0.17153(10) 0.0412(4) Uani 1 1 d .
C1 C 0.8312(2) 0.1231(2) 0.34848(12) 0.0272(5) Uani 1 1 d .
H2 H 0.804(3) 0.300(3) 0.2279(17) 0.052(11) Uiso 1 1 d .
C2 C 0.9405(2) 0.0706(2) 0.37896(11) 0.0288(5) Uani 1 1 d .
C3 C 0.9567(3) -0.0411(2) 0.36209(13) 0.0381(6) Uani 1 1 d .
H3 H 0.8989 -0.0848 0.3303 0.046 Uiso 1 1 calc R
C4 C 1.0565(3) -0.0892(3) 0.39124(14) 0.0470(7) Uani 1 1 d .
H4 H 1.0661 -0.1662 0.3800 0.056 Uiso 1 1 calc R
C5 C 1.1419(3) -0.0256(3) 0.43662(14) 0.0448(7) Uani 1 1 d .
H5 H 1.2104 -0.0588 0.4567 0.054 Uiso 1 1 calc R
C6 C 1.1279(3) 0.0855(3) 0.45272(15) 0.0438(7) Uani 1 1 d .
H6 H 1.1874 0.1295 0.4836 0.053 Uiso 1 1 calc R
C7 C 1.0277(2) 0.1339(2) 0.42422(13) 0.0365(6) Uani 1 1 d .
H7 H 1.0186 0.2109 0.4357 0.044 Uiso 1 1 calc R
C8 C 0.5034(2) 0.34539(19) 0.21223(12) 0.0252(5) Uani 1 1 d .
C9 C 0.4517(2) 0.4183(2) 0.16179(13) 0.0294(5) Uani 1 1 d .
C10 C 0.4082(3) 0.3723(3) 0.09963(15) 0.0450(7) Uani 1 1 d .
H10 H 0.4089 0.2934 0.0892 0.054 Uiso 1 1 calc R
C11 C 0.3638(4) 0.4398(3) 0.05250(17) 0.0636(10) Uani 1 1 d .
H11 H 0.3339 0.4075 0.0098 0.076 Uiso 1 1 calc R
C12 C 0.3628(4) 0.5541(3) 0.06721(18) 0.0625(9) Uani 1 1 d .
H12 H 0.3312 0.6004 0.0349 0.075 Uiso 1 1 calc R
C13 C 0.4075(4) 0.6011(3) 0.12852(18) 0.0584(9) Uani 1 1 d .
H13 H 0.4077 0.6802 0.1384 0.070 Uiso 1 1 calc R
C14 C 0.4525(3) 0.5335(2) 0.17605(15) 0.0440(7) Uani 1 1 d .
H14 H 0.4839 0.5664 0.2184 0.053 Uiso 1 1 calc R
C15 C 0.7855(2) 0.13096(19) 0.11841(12) 0.0257(5) Uani 1 1 d .
C16 C 0.8766(3) 0.1537(2) 0.06124(12) 0.0320(5) Uani 1 1 d .
C17 C 1.0013(3) 0.1237(2) 0.06428(14) 0.0417(7) Uani 1 1 d .
H17 H 1.0285 0.0859 0.1018 0.050 Uiso 1 1 calc R
C18 C 1.0857(3) 0.1493(3) 0.01227(16) 0.0539(8) Uani 1 1 d .
H18 H 1.1711 0.1291 0.0142 0.065 Uiso 1 1 calc R
C19 C 1.0462(3) 0.2042(3) -0.04239(16) 0.0565(9) Uani 1 1 d .
H19 H 1.1048 0.2225 -0.0777 0.068 Uiso 1 1 calc R
C20 C 0.9231(3) 0.2323(3) -0.04576(15) 0.0545(8) Uani 1 1 d .
H20 H 0.8960 0.2690 -0.0838 0.065 Uiso 1 1 calc R
C21 C 0.8374(3) 0.2076(2) 0.00593(14) 0.0421(7) Uani 1 1 d .
H21 H 0.7519 0.2275 0.0034 0.050 Uiso 1 1 calc R
C22 C 0.8890(2) 0.50925(19) 0.30880(11) 0.0244(5) Uani 1 1 d .
C23 C 0.9981(2) 0.5955(2) 0.28682(13) 0.0322(6) Uani 1 1 d .
C24 C 0.9697(3) 0.6841(2) 0.24831(13) 0.0351(6) Uani 1 1 d .
H24 H 0.8815 0.6906 0.2375 0.042 Uiso 1 1 calc R
C25 C 1.0696(3) 0.7627(2) 0.22577(15) 0.0445(7) Uani 1 1 d .
H25 H 1.0502 0.8234 0.1996 0.053 Uiso 1 1 calc R
C26 C 1.1967(3) 0.7526(3) 0.24136(18) 0.0539(8) Uani 1 1 d .
H26 H 1.2653 0.8056 0.2250 0.065 Uiso 1 1 calc R
C27 C 1.2255(3) 0.6664(3) 0.28047(19) 0.0570(9) Uani 1 1 d .
H27 H 1.3137 0.6609 0.2917 0.068 Uiso 1 1 calc R
C28 C 1.1264(3) 0.5876(2) 0.30358(16) 0.0440(7) Uani 1 1 d .
H28 H 1.1464 0.5283 0.3308 0.053 Uiso 1 1 calc R
C29 C 0.5046(2) -0.0624(2) 0.26568(13) 0.0328(6) Uani 1 1 d .
C30 C 0.5849(2) -0.0999(2) 0.21540(13) 0.0314(5) Uani 1 1 d .
C31 C 0.5424(3) -0.0635(2) 0.15291(13) 0.0330(6) Uani 1 1 d .
C32 C 0.4360(2) -0.0040(2) 0.16512(14) 0.0352(6) Uani 1 1 d .
C33 C 0.4126(2) -0.0019(2) 0.23440(14) 0.0354(6) Uani 1 1 d .
C34 C 0.5094(3) -0.0880(3) 0.33861(15) 0.0516(8) Uani 1 1 d .
H34A H 0.4432 -0.0516 0.3624 0.077 Uiso 1 1 calc R
H34B H 0.5959 -0.0584 0.3576 0.077 Uiso 1 1 calc R
H34C H 0.4920 -0.1707 0.3433 0.077 Uiso 1 1 calc R
C35 C 0.6918(3) -0.1712(2) 0.22418(16) 0.0454(7) Uani 1 1 d .
H35A H 0.7311 -0.1844 0.1808 0.068 Uiso 1 1 calc R
H35B H 0.6556 -0.2446 0.2420 0.068 Uiso 1 1 calc R
H35C H 0.7585 -0.1313 0.2554 0.068 Uiso 1 1 calc R
C36 C 0.5923(3) -0.0939(3) 0.08605(15) 0.0545(8) Uani 1 1 d .
H36A H 0.6670 -0.1350 0.0918 0.082 Uiso 1 1 calc R
H36B H 0.6196 -0.0241 0.0623 0.082 Uiso 1 1 calc R
H36C H 0.5231 -0.1425 0.0601 0.082 Uiso 1 1 calc R
C37 C 0.3566(3) 0.0431(3) 0.11206(17) 0.0569(9) Uani 1 1 d .
H37A H 0.2883 0.0805 0.1333 0.085 Uiso 1 1 calc R
H37B H 0.3163 -0.0193 0.0815 0.085 Uiso 1 1 calc R
H37C H 0.4135 0.0988 0.0869 0.085 Uiso 1 1 calc R
C38 C 0.3029(3) 0.0474(3) 0.26804(19) 0.0572(9) Uani 1 1 d .
H38A H 0.3087 0.0383 0.3164 0.086 Uiso 1 1 calc R
H38B H 0.2191 0.0073 0.2504 0.086 Uiso 1 1 calc R
H38C H 0.3094 0.1286 0.2591 0.086 Uiso 1 1 calc R
C39 C 0.5950(4) 0.3190(3) 0.45259(14) 0.0496(8) Uani 1 1 d .
C40 C 0.7141(4) 0.3913(3) 0.46529(13) 0.0531(8) Uani 1 1 d .
C41 C 0.7046(3) 0.4977(2) 0.43695(14) 0.0488(8) Uani 1 1 d .
C42 C 0.5800(3) 0.4900(2) 0.40756(14) 0.0456(7) Uani 1 1 d .
C43 C 0.5113(3) 0.3799(3) 0.41671(14) 0.0467(7) Uani 1 1 d .
C44 C 0.5607(5) 0.1995(3) 0.47717(18) 0.0792(13) Uani 1 1 d .
H44A H 0.6366 0.1777 0.5005 0.119 Uiso 1 1 calc R
H44B H 0.5356 0.1460 0.4389 0.119 Uiso 1 1 calc R
H44C H 0.4878 0.1976 0.5080 0.119 Uiso 1 1 calc R
C45 C 0.8307(5) 0.3653(4) 0.50397(17) 0.0868(14) Uani 1 1 d .
H45A H 0.8993 0.4315 0.5048 0.130 Uiso 1 1 calc R
H45B H 0.8633 0.2994 0.4825 0.130 Uiso 1 1 calc R
H45C H 0.8058 0.3479 0.5499 0.130 Uiso 1 1 calc R
C46 C 0.8026(4) 0.6041(3) 0.44231(19) 0.0787(12) Uani 1 1 d .
H46A H 0.8820 0.5880 0.4650 0.118 Uiso 1 1 calc R
H46B H 0.7661 0.6638 0.4681 0.118 Uiso 1 1 calc R
H46C H 0.8237 0.6302 0.3974 0.118 Uiso 1 1 calc R
C47 C 0.5240(4) 0.5848(3) 0.37520(17) 0.0687(11) Uani 1 1 d .
H47A H 0.4353 0.5566 0.3584 0.103 Uiso 1 1 calc R
H47B H 0.5786 0.6116 0.3379 0.103 Uiso 1 1 calc R
H47C H 0.5215 0.6479 0.4082 0.103 Uiso 1 1 calc R
C48 C 0.3723(3) 0.3403(4) 0.3958(2) 0.0738(11) Uani 1 1 d .
H48A H 0.3477 0.2608 0.4078 0.111 Uiso 1 1 calc R
H48B H 0.3624 0.3457 0.3473 0.111 Uiso 1 1 calc R
H48C H 0.3158 0.3884 0.4187 0.111 Uiso 1 1 calc R
C49 C 1.0942(3) 0.2793(3) 0.2367(2) 0.0765(12) Uani 1 1 d .
H49A H 1.0595 0.3116 0.2774 0.115 Uiso 1 1 calc R
H49B H 1.1850 0.2687 0.2449 0.115 Uiso 1 1 calc R
H49C H 1.0421 0.2055 0.2242 0.115 Uiso 1 1 calc R
C50 C 1.0879(3) 0.3588(3) 0.1812(2) 0.0635(10) Uani 1 1 d .
H50A H 1.1449 0.4318 0.1923 0.076 Uiso 1 1 calc R
H50B H 1.1192 0.3250 0.1394 0.076 Uiso 1 1 calc R
C51 C 0.9420(4) 0.4553(3) 0.12005(16) 0.0581(9) Uani 1 1 d .
H51A H 0.9690 0.4232 0.0769 0.070 Uiso 1 1 calc R
H51B H 0.9980 0.5292 0.1302 0.070 Uiso 1 1 calc R
C52 C 0.8029(4) 0.4733(3) 0.11507(17) 0.0636(10) Uani 1 1 d .
H52A H 0.7483 0.4004 0.1032 0.095 Uiso 1 1 calc R
H52B H 0.7929 0.5277 0.0805 0.095 Uiso 1 1 calc R
H52C H 0.7761 0.5035 0.1582 0.095 Uiso 1 1 calc R

loop_
_atom_site_aniso_label
_atom_site_aniso_U_11
_atom_site_aniso_U_22
_atom_site_aniso_U_33
_atom_site_aniso_U_23
_atom_site_aniso_U_13
_atom_site_aniso_U_12
Zr1 0.02304(12) 0.01964(11) 0.02010(12) 0.00243(8) 0.00045(8) 0.00273(8)
Zr2 0.03168(13) 0.02148(12) 0.02020(12) 0.00147(9) 0.00132(9) 0.00487(9)
O1 0.0548(15) 0.0214(10) 0.0352(12) -0.0128(8) -0.0214(10) 0.0182(10)
O2 0.0247(9) 0.0222(8) 0.0226(9) 0.0015(7) 0.0021(7) 0.0019(7)
O3 0.0454(10) 0.0256(9) 0.0244(9) 0.0016(7) -0.0062(7) 0.0096(8)
O4 0.0327(9) 0.0242(8) 0.0255(9) 0.0021(7) -0.0039(7) 0.0056(7)
O5 0.0267(8) 0.0250(9) 0.0308(9) 0.0033(7) -0.0030(7) 0.0046(7)
O6 0.0287(9) 0.0263(8) 0.0301(9) 0.0006(7) 0.0020(7) 0.0073(7)
O7 0.0338(9) 0.0304(9) 0.0289(9) 0.0020(7) 0.0036(7) 0.0068(7)
O8 0.0342(9) 0.0333(9) 0.0270(9) 0.0024(7) 0.0021(7) 0.0060(8)
O9 0.0406(10) 0.0296(9) 0.0372(10) 0.0010(8) -0.0101(8) 0.0040(8)
O10 0.0306(9) 0.0278(9) 0.0342(10) 0.0017(7) -0.0001(7) 0.0034(7)
O11 0.0339(10) 0.0410(11) 0.0467(11) -0.0001(9) 0.0118(8) -0.0026(8)
C1 0.0334(13) 0.0259(12) 0.0225(12) 0.0076(10) 0.0009(10) 0.0032(10)
C2 0.0340(13) 0.0325(13) 0.0204(12) 0.0091(10) 0.0003(10) 0.0046(10)
C3 0.0467(16) 0.0374(15) 0.0321(14) 0.0006(11) -0.0075(12) 0.0140(12)
C4 0.0574(18) 0.0478(17) 0.0407(16) 0.0023(13) -0.0067(14) 0.0251(15)
C5 0.0362(15) 0.064(2) 0.0387(16) 0.0161(14) -0.0017(12) 0.0185(14)
C6 0.0332(14) 0.0548(18) 0.0418(16) 0.0095(14) -0.0073(12) -0.0005(13)
C7 0.0349(14) 0.0343(14) 0.0391(15) 0.0053(11) -0.0027(11) 0.0002(11)
C8 0.0168(11) 0.0262(12) 0.0334(13) 0.0041(10) 0.0050(9) 0.0049(9)
C9 0.0219(11) 0.0316(13) 0.0361(14) 0.0067(11) 0.0023(10) 0.0065(10)
C10 0.0535(18) 0.0382(16) 0.0448(17) 0.0071(13) -0.0114(14) 0.0113(13)
C11 0.087(3) 0.058(2) 0.049(2) 0.0118(16) -0.0217(18) 0.0189(19)
C12 0.078(2) 0.058(2) 0.057(2) 0.0257(17) -0.0093(18) 0.0275(18)
C13 0.080(2) 0.0375(17) 0.063(2) 0.0172(15) 0.0035(18) 0.0240(16)
C14 0.0542(18) 0.0334(15) 0.0462(17) 0.0067(13) -0.0019(14) 0.0112(13)
C15 0.0288(12) 0.0219(11) 0.0252(12) -0.0058(9) 0.0022(10) 0.0012(10)
C16 0.0397(14) 0.0272(13) 0.0279(13) -0.0026(10) 0.0065(11) 0.0011(11)
C17 0.0398(15) 0.0492(17) 0.0369(15) -0.0005(13) 0.0075(12) 0.0091(13)
C18 0.0435(17) 0.071(2) 0.0480(19) -0.0016(16) 0.0156(14) 0.0093(16)
C19 0.060(2) 0.065(2) 0.0425(18) 0.0043(16) 0.0241(15) -0.0007(17)
C20 0.071(2) 0.059(2) 0.0351(16) 0.0132(14) 0.0154(15) 0.0101(17)
C21 0.0495(17) 0.0425(16) 0.0351(15) 0.0033(12) 0.0077(13) 0.0086(13)
C22 0.0290(12) 0.0191(11) 0.0238(12) -0.0063(9) -0.0033(9) 0.0017(9)
C23 0.0337(13) 0.0251(12) 0.0366(14) -0.0063(10) -0.0026(11) 0.0024(10)
C24 0.0349(14) 0.0287(13) 0.0406(15) -0.0024(11) -0.0001(11) 0.0025(11)
C25 0.0486(17) 0.0317(14) 0.0512(18) 0.0007(13) 0.0064(14) -0.0009(12)
C26 0.0418(17) 0.0402(17) 0.075(2) -0.0077(16) 0.0136(16) -0.0096(14)
C27 0.0300(15) 0.0519(19) 0.086(3) -0.0109(18) -0.0038(15) 0.0001(14)
C28 0.0366(15) 0.0380(15) 0.0565(19) -0.0052(13) -0.0117(13) 0.0060(12)
C29 0.0353(14) 0.0237(12) 0.0378(14) 0.0078(11) 0.0027(11) -0.0029(10)
C30 0.0327(13) 0.0194(11) 0.0410(15) 0.0014(10) -0.0033(11) 0.0010(10)
C31 0.0391(14) 0.0248(12) 0.0323(14) -0.0030(10) -0.0022(11) -0.0035(11)
C32 0.0331(13) 0.0232(12) 0.0468(16) 0.0031(11) -0.0110(12) -0.0039(10)
C33 0.0271(13) 0.0265(13) 0.0513(17) 0.0061(12) 0.0045(11) -0.0020(10)
C34 0.068(2) 0.0419(17) 0.0446(17) 0.0192(14) 0.0093(15) 0.0002(15)
C35 0.0457(16) 0.0280(14) 0.063(2) -0.0036(13) -0.0075(14) 0.0107(12)
C36 0.078(2) 0.0409(17) 0.0407(17) -0.0150(14) -0.0018(16) 0.0012(16)
C37 0.0577(19) 0.0393(17) 0.070(2) 0.0020(15) -0.0374(17) -0.0015(14)
C38 0.0353(16) 0.0441(18) 0.092(3) 0.0052(17) 0.0186(16) 0.0027(13)
C39 0.086(2) 0.0392(16) 0.0257(14) 0.0033(12) 0.0184(15) 0.0133(16)
C40 0.087(2) 0.058(2) 0.0181(13) -0.0079(13) -0.0024(14) 0.0266(18)
C41 0.077(2) 0.0379(16) 0.0299(15) -0.0119(12) 0.0099(15) 0.0060(15)
C42 0.073(2) 0.0382(15) 0.0299(15) 0.0023(12) 0.0203(14) 0.0216(15)
C43 0.0613(19) 0.0483(17) 0.0335(15) 0.0029(13) 0.0223(14) 0.0156(15)
C44 0.145(4) 0.053(2) 0.045(2) 0.0198(17) 0.035(2) 0.023(2)
C45 0.133(4) 0.098(3) 0.0353(19) -0.0203(19) -0.035(2) 0.045(3)
C46 0.121(4) 0.053(2) 0.053(2) -0.0323(18) 0.005(2) -0.007(2)
C47 0.111(3) 0.052(2) 0.055(2) 0.0071(16) 0.029(2) 0.046(2)
C48 0.055(2) 0.094(3) 0.075(3) 0.006(2) 0.0358(19) 0.015(2)
C49 0.047(2) 0.066(2) 0.120(4) -0.022(2) -0.024(2) 0.0286(18)
C50 0.0271(15) 0.065(2) 0.093(3) -0.035(2) 0.0138(16) -0.0028(15)
C51 0.084(3) 0.0439(18) 0.0380(17) 0.0021(14) 0.0166(16) -0.0198(17)
C52 0.093(3) 0.053(2) 0.0438(19) 0.0097(15) -0.0172(18) 0.0063(19)

loop_
_atom_type_symbol
_atom_type_description
_atom_type_scat_dispersion_real
_atom_type_scat_dispersion_imag
_atom_type_scat_source
C C 0.0033 0.0016 'International Tables Vol C Tables 4.2.6.8 and 6.1.1.4'
H H 0.0000 0.0000 'International Tables Vol C Tables 4.2.6.8 and 6.1.1.4'
O O 0.0106 0.0060 'International Tables Vol C Tables 4.2.6.8 and 6.1.1.4'
Zr Zr -2.9673 0.5597 'International Tables Vol C Tables 4.2.6.8 and 6.1.1.4'

loop_
_geom_angle_atom_site_label_1
_geom_angle_atom_site_label_2
_geom_angle_atom_site_label_3
_geom_angle
O2 Zr1 O4 79.43(6)
O2 Zr1 O5 78.76(6)
O4 Zr1 O5 147.55(6)
O2 Zr1 O1 74.40(7)
O4 Zr1 O1 75.39(7)
O5 Zr1 O1 75.78(7)
O2 Zr1 O8 82.36(6)
O4 Zr1 O8 128.24(6)
O5 Zr1 O8 71.79(6)
O1 Zr1 O8 143.09(7)
O2 Zr1 O7 82.49(6)
O4 Zr1 O7 73.08(6)
O5 Zr1 O7 126.91(6)
O1 Zr1 O7 143.69(7)
O8 Zr1 O7 56.68(6)
O2 Zr1 C33 147.22(8)
O4 Zr1 C33 108.50(7)
O5 Zr1 C33 78.96(7)
O1 Zr1 C33 77.03(8)
O8 Zr1 C33 112.75(8)
O7 Zr1 C33 130.27(7)
O2 Zr1 C29 148.43(8)
O4 Zr1 C29 77.81(7)
O5 Zr1 C29 110.69(7)
O1 Zr1 C29 78.87(8)
O8 Zr1 C29 129.11(7)
O7 Zr1 C29 111.06(7)
C33 Zr1 C29 32.52(8)
O2 Zr1 C30 154.23(7)
O4 Zr1 C30 77.15(7)
O5 Zr1 C30 127.01(7)
O1 Zr1 C30 109.44(8)
O8 Zr1 C30 103.98(7)
O7 Zr1 C30 80.57(7)
C33 Zr1 C30 53.31(8)
C29 Zr1 C30 32.05(8)
O2 Zr1 C32 152.22(7)
O4 Zr1 C32 128.14(7)
O5 Zr1 C32 74.74(7)
O1 Zr1 C32 106.47(8)
O8 Zr1 C32 81.61(8)
O7 Zr1 C32 106.98(8)
C33 Zr1 C32 32.00(9)
C29 Zr1 C32 53.12(8)
C30 Zr1 C32 52.81(8)
O2 Zr1 C31 156.86(7)
O4 Zr1 C31 106.84(7)
O5 Zr1 C31 102.65(7)
O1 Zr1 C31 128.60(8)
O8 Zr1 C31 76.34(7)
O7 Zr1 C31 78.33(7)
C33 Zr1 C31 53.04(8)
C29 Zr1 C31 53.09(8)
C30 Zr1 C31 32.02(8)
C32 Zr1 C31 31.71(8)
O2 Zr1 Zr2 35.21(5)
O4 Zr1 Zr2 74.38(4)
O5 Zr1 Zr2 73.92(4)
O1 Zr1 Zr2 39.19(5)
O8 Zr1 Zr2 112.98(4)
O7 Zr1 Zr2 113.43(4)
C33 Zr1 Zr2 114.62(6)
C29 Zr1 Zr2 116.36(6)
C30 Zr1 Zr2 142.28(6)
C32 Zr1 Zr2 138.52(6)
C31 Zr1 Zr2 167.58(6)
O2 Zr2 O3 78.73(6)
O2 Zr2 O6 78.18(6)
O3 Zr2 O6 147.06(6)
O2 Zr2 O1 74.42(7)
O3 Zr2 O1 74.87(7)
O6 Zr2 O1 76.51(7)
O2 Zr2 O10 82.46(6)
O3 Zr2 O10 127.74(6)
O6 Zr2 O10 71.58(6)
O1 Zr2 O10 143.71(7)
O2 Zr2 O9 82.58(7)
O3 Zr2 O9 72.50(6)
O6 Zr2 O9 126.79(6)
O1 Zr2 O9 143.04(7)
O10 Zr2 O9 56.91(6)
O2 Zr2 C39 148.57(8)
O3 Zr2 C39 80.87(8)
O6 Zr2 C39 108.32(9)
O1 Zr2 C39 77.33(9)
O10 Zr2 C39 128.96(8)
O9 Zr2 C39 113.55(9)
O2 Zr2 C43 147.45(9)
O3 Zr2 C43 112.04(8)
O6 Zr2 C43 77.67(8)
O1 Zr2 C43 78.96(9)
O10 Zr2 C43 109.89(8)
O9 Zr2 C43 129.67(9)
C39 Zr2 C43 32.17(10)
O2 Zr2 C40 154.20(9)
O3 Zr2 C40 76.87(8)
O6 Zr2 C40 127.52(9)
O1 Zr2 C40 106.77(10)
O10 Zr2 C40 106.18(9)
O9 Zr2 C40 82.24(10)
C39 Zr2 C40 32.09(11)
C43 Zr2 C40 53.11(11)
O2 Zr2 C42 152.37(8)
O3 Zr2 C42 128.90(8)
O6 Zr2 C42 76.41(8)
O1 Zr2 C42 109.57(9)
O10 Zr2 C42 79.40(8)
O9 Zr2 C42 104.25(9)
C39 Zr2 C42 52.93(9)
C43 Zr2 C42 32.09(9)
C40 Zr2 C42 52.64(10)
O2 Zr2 C41 156.63(9)
O3 Zr2 C41 105.19(9)
O6 Zr2 C41 105.35(9)
O1 Zr2 C41 128.95(9)
O10 Zr2 C41 77.04(8)
O9 Zr2 C41 76.91(9)
C39 Zr2 C41 53.17(10)
C43 Zr2 C41 53.09(10)
C40 Zr2 C41 32.09(10)
C42 Zr2 C41 31.60(10)
O2 Zr2 Zr1 35.06(5)
O3 Zr2 Zr1 73.60(4)
O6 Zr2 Zr1 73.98(4)
O1 Zr2 Zr1 39.36(5)
O10 Zr2 Zr1 113.15(4)
O9 Zr2 Zr1 113.11(5)
C39 Zr2 Zr1 115.57(7)
C43 Zr2 Zr1 116.11(7)
C40 Zr2 Zr1 139.98(8)
C42 Zr2 Zr1 141.46(8)
C41 Zr2 Zr1 168.32(7)
Zr2 O1 Zr1 101.45(8)
Zr2 O1 H1 130(5)
Zr1 O1 H1 126(5)
Zr1 O2 Zr2 109.73(8)
Zr1 O2 H2 125(3)
Zr2 O2 H2 125(3)
C1 O3 Zr2 132.73(15)
C1 O4 Zr1 131.73(15)
C8 O5 Zr1 130.61(15)
C8 O6 Zr2 130.29(14)
C15 O7 Zr1 91.19(14)
C15 O8 Zr1 91.91(14)
C22 O9 Zr2 91.32(14)
C22 O10 Zr2 92.01(14)
C51 O11 C50 113.4(3)
O3 C1 O4 126.1(2)
O3 C1 C2 117.1(2)
O4 C1 C2 116.8(2)
C7 C2 C3 118.9(2)
C7 C2 C1 120.2(2)
C3 C2 C1 120.8(2)
C4 C3 C2 120.4(3)
C4 C3 H3 119.8
C2 C3 H3 119.8
C5 C4 C3 120.1(3)
C5 C4 H4 120.0
C3 C4 H4 120.0
C6 C5 C4 119.8(3)
C6 C5 H5 120.1
C4 C5 H5 120.1
C5 C6 C7 120.4(3)
C5 C6 H6 119.8
C7 C6 H6 119.8
C6 C7 C2 120.3(3)
C6 C7 H7 119.8
C2 C7 H7 119.8
O6 C8 O5 125.4(2)
O6 C8 C9 117.9(2)
O5 C8 C9 116.7(2)
C10 C9 C14 119.4(2)
C10 C9 C8 120.3(2)
C14 C9 C8 120.2(2)
C11 C10 C9 120.5(3)
C11 C10 H10 119.8
C9 C10 H10 119.8
C12 C11 C10 120.0(3)
C12 C11 H11 120.0
C10 C11 H11 120.0
C13 C12 C11 120.0(3)
C13 C12 H12 120.0
C11 C12 H12 120.0
C12 C13 C14 120.2(3)
C12 C13 H13 119.9
C14 C13 H13 119.9
C9 C14 C13 119.9(3)
C9 C14 H14 120.0
C13 C14 H14 120.0
O7 C15 O8 119.9(2)
O7 C15 C16 121.3(2)
O8 C15 C16 118.8(2)
C21 C16 C17 119.7(2)
C21 C16 C15 119.8(2)
C17 C16 C15 120.4(2)
C18 C17 C16 119.6(3)
C18 C17 H17 120.2
C16 C17 H17 120.2
C19 C18 C17 120.2(3)
C19 C18 H18 119.9
C17 C18 H18 119.9
C20 C19 C18 120.1(3)
C20 C19 H19 119.9
C18 C19 H19 119.9
C19 C20 C21 120.4(3)
C19 C20 H20 119.8
C21 C20 H20 119.8
C16 C21 C20 119.8(3)
C16 C21 H21 120.1
C20 C21 H21 120.1
O10 C22 O9 119.6(2)
O10 C22 C23 119.7(2)
O9 C22 C23 120.7(2)
C28 C23 C24 119.8(2)
C28 C23 C22 121.0(2)
C24 C23 C22 119.2(2)
C25 C24 C23 120.1(3)
C25 C24 H24 120.0
C23 C24 H24 120.0
C26 C25 C24 119.7(3)
C26 C25 H25 120.1
C24 C25 H25 120.1
C25 C26 C27 120.5(3)
C25 C26 H26 119.8
C27 C26 H26 119.8
C26 C27 C28 120.3(3)
C26 C27 H27 119.9
C28 C27 H27 119.9
C23 C28 C27 119.6(3)
C23 C28 H28 120.2
C27 C28 H28 120.2
C30 C29 C33 107.9(2)
C30 C29 C34 126.2(2)
C33 C29 C34 125.8(3)
C30 C29 Zr1 74.88(14)
C33 C29 Zr1 73.55(13)
C34 C29 Zr1 120.49(18)
C29 C30 C31 108.1(2)
C29 C30 C35 127.0(2)
C31 C30 C35 124.8(2)
C29 C30 Zr1 73.07(13)
C31 C30 Zr1 74.70(13)
C35 C30 Zr1 120.78(17)
C32 C31 C30 107.7(2)
C32 C31 C36 126.2(3)
C30 C31 C36 125.8(3)
C32 C31 Zr1 73.61(14)
C30 C31 Zr1 73.28(14)
C36 C31 Zr1 123.74(18)
C33 C32 C31 108.6(2)
C33 C32 C37 126.1(3)
C31 C32 C37 125.2(3)
C33 C32 Zr1 72.72(14)
C31 C32 Zr1 74.68(14)
C37 C32 Zr1 121.41(17)
C32 C33 C29 107.7(2)
C32 C33 C38 125.7(3)
C29 C33 C38 126.4(3)
C32 C33 Zr1 75.28(14)
C29 C33 Zr1 73.93(14)
C38 C33 Zr1 120.36(18)
C29 C34 H34A 109.5
C29 C34 H34B 109.5
H34A C34 H34B 109.5
C29 C34 H34C 109.5
H34A C34 H34C 109.5
H34B C34 H34C 109.5
C30 C35 H35A 109.5
C30 C35 H35B 109.5
H35A C35 H35B 109.5
C30 C35 H35C 109.5
H35A C35 H35C 109.5
H35B C35 H35C 109.5
C31 C36 H36A 109.5
C31 C36 H36B 109.5
H36A C36 H36B 109.5
C31 C36 H36C 109.5
H36A C36 H36C 109.5
H36B C36 H36C 109.5
C32 C37 H37A 109.5
C32 C37 H37B 109.5
H37A C37 H37B 109.5
C32 C37 H37C 109.5
H37A C37 H37C 109.5
H37B C37 H37C 109.5
C33 C38 H38A 109.5
C33 C38 H38B 109.5
H38A C38 H38B 109.5
C33 C38 H38C 109.5
H38A C38 H38C 109.5
H38B C38 H38C 109.5
C40 C39 C43 108.1(3)
C40 C39 C44 125.6(3)
C43 C39 C44 126.2(3)
C40 C39 Zr2 74.63(16)
C43 C39 Zr2 74.12(15)
C44 C39 Zr2 120.2(2)
C39 C40 C41 108.1(3)
C39 C40 C45 127.4(3)
C41 C40 C45 124.5(4)
C39 C40 Zr2 73.29(16)
C41 C40 Zr2 74.52(15)
C45 C40 Zr2 119.9(2)
C42 C41 C40 107.4(3)
C42 C41 C46 124.8(3)
C40 C41 C46 127.5(3)
C42 C41 Zr2 73.76(16)
C40 C41 Zr2 73.39(15)
C46 C41 Zr2 122.9(2)
C41 C42 C43 109.0(3)
C41 C42 C47 126.0(3)
C43 C42 C47 124.9(3)
C41 C42 Zr2 74.63(16)
C43 C42 Zr2 73.35(15)
C47 C42 Zr2 121.19(19)
C39 C43 C42 107.4(3)
C39 C43 C48 127.2(3)
C42 C43 C48 125.3(3)
C39 C43 Zr2 73.71(16)
C42 C43 Zr2 74.56(16)
C48 C43 Zr2 120.7(2)
C39 C44 H44A 109.5
C39 C44 H44B 109.5
H44A C44 H44B 109.5
C39 C44 H44C 109.5
H44A C44 H44C 109.5
H44B C44 H44C 109.5
C40 C45 H45A 109.5
C40 C45 H45B 109.5
H45A C45 H45B 109.5
C40 C45 H45C 109.5
H45A C45 H45C 109.5
H45B C45 H45C 109.5
C41 C46 H46A 109.5
C41 C46 H46B 109.5
H46A C46 H46B 109.5
C41 C46 H46C 109.5
H46A C46 H46C 109.5
H46B C46 H46C 109.5
C42 C47 H47A 109.5
C42 C47 H47B 109.5
H47A C47 H47B 109.5
C42 C47 H47C 109.5
H47A C47 H47C 109.5
H47B C47 H47C 109.5
C43 C48 H48A 109.5
C43 C48 H48B 109.5
H48A C48 H48B 109.5
C43 C48 H48C 109.5
H48A C48 H48C 109.5
H48B C48 H48C 109.5
C50 C49 H49A 109.5
C50 C49 H49B 109.5
H49A C49 H49B 109.5
C50 C49 H49C 109.5
H49A C49 H49C 109.5
H49B C49 H49C 109.5
O11 C50 C49 109.5(3)
O11 C50 H50A 109.8
C49 C50 H50A 109.8
O11 C50 H50B 109.8
C49 C50 H50B 109.8
H50A C50 H50B 108.2
O11 C51 C52 109.4(2)
O11 C51 H51A 109.8
C52 C51 H51A 109.8
O11 C51 H51B 109.8
C52 C51 H51B 109.8
H51A C51 H51B 108.3
C51 C52 H52A 109.5
C51 C52 H52B 109.5
H52A C52 H52B 109.5
C51 C52 H52C 109.5
H52A C52 H52C 109.5
H52B C52 H52C 109.5

loop_
_geom_bond_atom_site_label_1
_geom_bond_atom_site_label_2
_geom_bond_distance
Zr1 O2 2.1197(17)
Zr1 O4 2.2102(15)
Zr1 O5 2.2149(15)
Zr1 O1 2.248(2)
Zr1 O8 2.2765(16)
Zr1 O7 2.3054(16)
Zr1 C33 2.542(2)
Zr1 C29 2.547(2)
Zr1 C30 2.570(2)
Zr1 C32 2.575(2)
Zr1 C31 2.588(2)
Zr1 Zr2 3.4736(3)
Zr2 O2 2.1279(17)
Zr2 O3 2.2173(16)
Zr2 O6 2.2307(16)
Zr2 O1 2.239(2)
Zr2 O10 2.2780(16)
Zr2 O9 2.2908(18)
Zr2 C39 2.544(3)
Zr2 C43 2.549(3)
Zr2 C40 2.561(3)
Zr2 C42 2.565(3)
Zr2 C41 2.576(3)
O1 H1 0.51(4)
O2 H2 0.68(3)
O3 C1 1.260(3)
O4 C1 1.267(3)
O5 C8 1.267(3)
O6 C8 1.260(3)
O7 C15 1.245(3)
O8 C15 1.268(3)
O9 C22 1.261(3)
O10 C22 1.257(3)
O11 C51 1.420(4)
O11 C50 1.423(4)
C1 C2 1.502(3)
C2 C7 1.386(4)
C2 C3 1.387(4)
C3 C4 1.383(4)
C3 H3 0.9500
C4 C5 1.379(4)
C4 H4 0.9500
C5 C6 1.372(4)
C5 H5 0.9500
C6 C7 1.383(4)
C6 H6 0.9500
C7 H7 0.9500
C8 C9 1.497(3)
C9 C10 1.379(4)
C9 C14 1.382(4)
C10 C11 1.377(4)
C10 H10 0.9500
C11 C12 1.375(5)
C11 H11 0.9500
C12 C13 1.371(5)
C12 H12 0.9500
C13 C14 1.385(4)
C13 H13 0.9500
C14 H14 0.9500
C15 C16 1.503(3)
C16 C21 1.385(4)
C16 C17 1.389(4)
C17 C18 1.385(4)
C17 H17 0.9500
C18 C19 1.382(5)
C18 H18 0.9500
C19 C20 1.365(5)
C19 H19 0.9500
C20 C21 1.387(4)
C20 H20 0.9500
C21 H21 0.9500
C22 C23 1.496(3)
C23 C28 1.383(4)
C23 C24 1.390(4)
C24 C25 1.384(4)
C24 H24 0.9500
C25 C26 1.372(4)
C25 H25 0.9500
C26 C27 1.376(5)
C26 H26 0.9500
C27 C28 1.384(4)
C27 H27 0.9500
C28 H28 0.9500
C29 C30 1.413(4)
C29 C33 1.425(4)
C29 C34 1.504(4)
C30 C31 1.423(4)
C30 C35 1.499(4)
C31 C32 1.411(4)
C31 C36 1.490(4)
C32 C33 1.411(4)
C32 C37 1.506(4)
C33 C38 1.506(4)
C34 H34A 0.9800
C34 H34B 0.9800
C34 H34C 0.9800
C35 H35A 0.9800
C35 H35B 0.9800
C35 H35C 0.9800
C36 H36A 0.9800
C36 H36B 0.9800
C36 H36C 0.9800
C37 H37A 0.9800
C37 H37B 0.9800
C37 H37C 0.9800
C38 H38A 0.9800
C38 H38B 0.9800
C38 H38C 0.9800
C39 C40 1.411(5)
C39 C43 1.411(4)
C39 C44 1.514(4)
C40 C41 1.420(4)
C40 C45 1.501(5)
C41 C42 1.400(5)
C41 C46 1.500(5)
C42 C43 1.414(4)
C42 C47 1.501(4)
C43 C48 1.497(5)
C44 H44A 0.9800
C44 H44B 0.9800
C44 H44C 0.9800
C45 H45A 0.9800
C45 H45B 0.9800
C45 H45C 0.9800
C46 H46A 0.9800
C46 H46B 0.9800
C46 H46C 0.9800
C47 H47A 0.9800
C47 H47B 0.9800
C47 H47C 0.9800
C48 H48A 0.9800
C48 H48B 0.9800
C48 H48C 0.9800
C49 C50 1.493(5)
C49 H49A 0.9800
C49 H49B 0.9800
C49 H49C 0.9800
C50 H50A 0.9900
C50 H50B 0.9900
C51 C52 1.488(5)
C51 H51A 0.9900
C51 H51B 0.9900
C52 H52A 0.9800
C52 H52B 0.9800
C52 H52C 0.9800

loop_
_geom_hbond_atom_site_label_D
_geom_hbond_atom_site_label_H
_geom_hbond_atom_site_label_A
_geom_hbond_distance_DH
_geom_hbond_distance_HA
_geom_hbond_distance_DA
_geom_hbond_angle_DHA
O2 H2 O11 0.68(3) 2.09(3) 2.768(2) 177(4)

loop_
_geom_torsion_atom_site_label_1
_geom_torsion_atom_site_label_2
_geom_torsion_atom_site_label_3
_geom_torsion_atom_site_label_4
_geom_torsion
O4 Zr1 Zr2 O2 93.77(9)
O5 Zr1 Zr2 O2 -93.24(9)
O1 Zr1 Zr2 O2 179.68(11)
O8 Zr1 Zr2 O2 -31.64(9)
O7 Zr1 Zr2 O2 30.55(9)
C33 Zr1 Zr2 O2 -162.67(10)
C29 Zr1 Zr2 O2 161.24(10)
C30 Zr1 Zr2 O2 136.13(12)
C32 Zr1 Zr2 O2 -135.55(12)
C31 Zr1 Zr2 O2 -168.8(3)
O2 Zr1 Zr2 O3 -93.71(9)
O4 Zr1 Zr2 O3 0.07(6)
O5 Zr1 Zr2 O3 173.05(6)
O1 Zr1 Zr2 O3 85.97(10)
O8 Zr1 Zr2 O3 -125.35(7)
O7 Zr1 Zr2 O3 -63.16(7)
C33 Zr1 Zr2 O3 103.62(8)
C29 Zr1 Zr2 O3 67.53(8)
C30 Zr1 Zr2 O3 42.42(10)
C32 Zr1 Zr2 O3 130.74(10)
C31 Zr1 Zr2 O3 97.5(3)
O2 Zr1 Zr2 O6 92.19(9)
O4 Zr1 Zr2 O6 -174.03(6)
O5 Zr1 Zr2 O6 -1.05(6)
O1 Zr1 Zr2 O6 -88.13(10)
O8 Zr1 Zr2 O6 60.55(6)
O7 Zr1 Zr2 O6 122.75(6)
C33 Zr1 Zr2 O6 -70.48(8)
C29 Zr1 Zr2 O6 -106.57(8)
C30 Zr1 Zr2 O6 -131.68(10)
C32 Zr1 Zr2 O6 -43.35(10)
C31 Zr1 Zr2 O6 -76.6(3)
O2 Zr1 Zr2 O1 -179.68(11)
O4 Zr1 Zr2 O1 -85.90(10)
O5 Zr1 Zr2 O1 87.08(10)
O8 Zr1 Zr2 O1 148.69(10)
O7 Zr1 Zr2 O1 -149.12(10)
C33 Zr1 Zr2 O1 17.65(11)
C29 Zr1 Zr2 O1 -18.44(11)
C30 Zr1 Zr2 O1 -43.55(13)
C32 Zr1 Zr2 O1 44.78(12)
C31 Zr1 Zr2 O1 11.5(3)
O2 Zr1 Zr2 O10 30.91(9)
O4 Zr1 Zr2 O10 124.68(6)
O5 Zr1 Zr2 O10 -62.34(6)
O1 Zr1 Zr2 O10 -149.42(10)
O8 Zr1 Zr2 O10 -0.73(6)
O7 Zr1 Zr2 O10 61.46(6)
C33 Zr1 Zr2 O10 -131.77(8)
C29 Zr1 Zr2 O10 -167.85(8)
C30 Zr1 Zr2 O10 167.03(10)
C32 Zr1 Zr2 O10 -104.64(10)
C31 Zr1 Zr2 O10 -137.9(3)
O2 Zr1 Zr2 O9 -31.51(9)
O4 Zr1 Zr2 O9 62.26(6)
O5 Zr1 Zr2 O9 -124.75(6)
O1 Zr1 Zr2 O9 148.17(10)
O8 Zr1 Zr2 O9 -63.15(7)
O7 Zr1 Zr2 O9 -0.96(7)
C33 Zr1 Zr2 O9 165.82(8)
C29 Zr1 Zr2 O9 129.73(8)
C30 Zr1 Zr2 O9 104.62(10)
C32 Zr1 Zr2 O9 -167.06(10)
C31 Zr1 Zr2 O9 159.7(3)
O2 Zr1 Zr2 C39 -164.80(12)
O4 Zr1 Zr2 C39 -71.02(10)
O5 Zr1 Zr2 C39 101.96(10)
O1 Zr1 Zr2 C39 14.88(12)
O8 Zr1 Zr2 C39 163.56(10)
O7 Zr1 Zr2 C39 -134.25(10)
C33 Zr1 Zr2 C39 32.53(11)
C29 Zr1 Zr2 C39 -3.56(11)
C30 Zr1 Zr2 C39 -28.67(13)
C32 Zr1 Zr2 C39 59.65(12)
C31 Zr1 Zr2 C39 26.4(3)
O2 Zr1 Zr2 C43 159.35(11)
O4 Zr1 Zr2 C43 -106.87(9)
O5 Zr1 Zr2 C43 66.11(9)
O1 Zr1 Zr2 C43 -20.97(12)
O8 Zr1 Zr2 C43 127.71(9)
O7 Zr1 Zr2 C43 -170.10(9)
C33 Zr1 Zr2 C43 -3.32(10)
C29 Zr1 Zr2 C43 -39.41(10)
C30 Zr1 Zr2 C43 -64.52(12)
C32 Zr1 Zr2 C43 23.80(12)
C31 Zr1 Zr2 C43 -9.5(3)
O2 Zr1 Zr2 C40 -137.77(15)
O4 Zr1 Zr2 C40 -43.99(13)
O5 Zr1 Zr2 C40 128.99(13)
O1 Zr1 Zr2 C40 41.91(15)
O8 Zr1 Zr2 C40 -169.40(13)
O7 Zr1 Zr2 C40 -107.21(13)
C33 Zr1 Zr2 C40 59.56(14)
C29 Zr1 Zr2 C40 23.47(14)
C30 Zr1 Zr2 C40 -1.64(16)
C32 Zr1 Zr2 C40 86.69(15)
C31 Zr1 Zr2 C40 53.4(3)
O2 Zr1 Zr2 C42 133.36(12)
O4 Zr1 Zr2 C42 -132.86(11)
O5 Zr1 Zr2 C42 40.12(11)
O1 Zr1 Zr2 C42 -46.96(13)
O8 Zr1 Zr2 C42 101.72(11)
O7 Zr1 Zr2 C42 163.92(11)
C33 Zr1 Zr2 C42 -29.31(12)
C29 Zr1 Zr2 C42 -65.40(12)
C30 Zr1 Zr2 C42 -90.51(13)
C32 Zr1 Zr2 C42 -2.18(13)
C31 Zr1 Zr2 C42 -35.5(3)
O2 Zr1 Zr2 C41 -179.4(4)
O4 Zr1 Zr2 C41 -85.7(4)
O5 Zr1 Zr2 C41 87.3(4)
O1 Zr1 Zr2 C41 0.2(4)
O8 Zr1 Zr2 C41 148.9(4)
O7 Zr1 Zr2 C41 -148.9(4)
C33 Zr1 Zr2 C41 17.9(4)
C29 Zr1 Zr2 C41 -18.2(4)
C30 Zr1 Zr2 C41 -43.3(4)
C32 Zr1 Zr2 C41 45.0(4)
C31 Zr1 Zr2 C41 11.7(5)
O2 Zr2 O1 Zr1 -0.19(7)
O3 Zr2 O1 Zr1 -82.45(8)
O6 Zr2 O1 Zr1 81.08(8)
O10 Zr2 O1 Zr1 52.22(14)
O9 Zr2 O1 Zr1 -53.79(15)
C39 Zr2 O1 Zr1 -166.27(11)
C43 Zr2 O1 Zr1 160.88(11)
C40 Zr2 O1 Zr1 -153.34(9)
C42 Zr2 O1 Zr1 151.10(9)
C41 Zr2 O1 Zr1 -179.94(10)
O2 Zr1 O1 Zr2 0.19(7)
O4 Zr1 O1 Zr2 83.07(8)
O5 Zr1 O1 Zr2 -81.87(8)
O8 Zr1 O1 Zr2 -52.82(14)
O7 Zr1 O1 Zr2 52.67(15)
C33 Zr1 O1 Zr2 -163.57(10)
C29 Zr1 O1 Zr2 163.22(10)
C30 Zr1 O1 Zr2 153.45(8)
C32 Zr1 O1 Zr2 -150.89(8)
C31 Zr1 O1 Zr2 -176.86(8)
O4 Zr1 O2 Zr2 -77.84(7)
O5 Zr1 O2 Zr2 77.99(7)
O1 Zr1 O2 Zr2 -0.21(7)
O8 Zr1 O2 Zr2 150.84(8)
O7 Zr1 O2 Zr2 -151.94(8)
C33 Zr1 O2 Zr2 30.01(17)
C29 Zr1 O2 Zr2 -33.39(17)
C30 Zr1 O2 Zr2 -102.72(17)
C32 Zr1 O2 Zr2 95.62(17)
C31 Zr1 O2 Zr2 173.91(15)
O3 Zr2 O2 Zr1 77.46(8)
O6 Zr2 O2 Zr1 -78.89(7)
O1 Zr2 O2 Zr1 0.21(7)
O10 Zr2 O2 Zr1 -151.55(8)
O9 Zr2 O2 Zr1 151.00(8)
C39 Zr2 O2 Zr1 27.0(2)
C43 Zr2 O2 Zr1 -36.05(18)
C40 Zr2 O2 Zr1 96.6(2)
C42 Zr2 O2 Zr1 -102.34(19)
C41 Zr2 O2 Zr1 179.7(2)
O2 Zr2 O3 C1 -28.6(2)
O6 Zr2 O3 C1 17.6(3)
O1 Zr2 O3 C1 48.1(2)
O10 Zr2 O3 C1 -99.7(2)
O9 Zr2 O3 C1 -114.3(2)
C39 Zr2 O3 C1 127.4(2)
C43 Zr2 O3 C1 119.2(2)
C40 Zr2 O3 C1 159.8(2)
C42 Zr2 O3 C1 151.3(2)
C41 Zr2 O3 C1 175.1(2)
Zr1 Zr2 O3 C1 7.2(2)
O2 Zr1 O4 C1 28.6(2)
O5 Zr1 O4 C1 -19.8(3)
O1 Zr1 O4 C1 -47.8(2)
O8 Zr1 O4 C1 100.0(2)
O7 Zr1 O4 C1 113.9(2)
C33 Zr1 O4 C1 -118.5(2)
C29 Zr1 O4 C1 -129.3(2)
C30 Zr1 O4 C1 -162.2(2)
C32 Zr1 O4 C1 -147.5(2)
C31 Zr1 O4 C1 -174.3(2)
Zr2 Zr1 O4 C1 -7.20(19)
O2 Zr1 O5 C8 -20.38(19)
O4 Zr1 O5 C8 28.2(2)
O1 Zr1 O5 C8 56.18(19)
O8 Zr1 O5 C8 -105.9(2)
O7 Zr1 O5 C8 -92.0(2)
C33 Zr1 O5 C8 135.4(2)
C29 Zr1 O5 C8 128.22(19)
C30 Zr1 O5 C8 160.01(18)
C32 Zr1 O5 C8 168.0(2)
C31 Zr1 O5 C8 -176.76(19)
Zr2 Zr1 O5 C8 15.57(18)
O2 Zr2 O6 C8 23.32(19)
O3 Zr2 O6 C8 -23.0(2)
O1 Zr2 O6 C8 -53.26(19)
O10 Zr2 O6 C8 109.21(19)
O9 Zr2 O6 C8 94.6(2)
C39 Zr2 O6 C8 -124.79(19)
C43 Zr2 O6 C8 -134.7(2)
C40 Zr2 O6 C8 -154.2(2)
C42 Zr2 O6 C8 -167.6(2)
C41 Zr2 O6 C8 179.54(19)
Zr1 Zr2 O6 C8 -12.58(18)
O2 Zr1 O7 C15 -82.33(14)
O4 Zr1 O7 C15 -163.51(14)
O5 Zr1 O7 C15 -12.51(16)
O1 Zr1 O7 C15 -132.73(15)
O8 Zr1 O7 C15 3.44(13)
C33 Zr1 O7 C15 96.29(15)
C29 Zr1 O7 C15 127.20(14)
C30 Zr1 O7 C15 117.16(14)
C32 Zr1 O7 C15 70.90(14)
C31 Zr1 O7 C15 84.65(14)
Zr2 Zr1 O7 C15 -99.52(13)
O2 Zr1 O8 C15 82.63(13)
O4 Zr1 O8 C15 12.59(16)
O5 Zr1 O8 C15 163.25(14)
O1 Zr1 O8 C15 133.55(14)
O7 Zr1 O8 C15 -3.38(12)
C33 Zr1 O8 C15 -127.65(14)
C29 Zr1 O8 C15 -94.52(15)
C30 Zr1 O8 C15 -71.93(14)
C32 Zr1 O8 C15 -120.14(14)
C31 Zr1 O8 C15 -88.25(14)
Zr2 Zr1 O8 C15 100.39(13)
O2 Zr2 O9 C22 83.72(14)
O3 Zr2 O9 C22 164.19(15)
O6 Zr2 O9 C22 14.53(16)
O1 Zr2 O9 C22 135.15(15)
O10 Zr2 O9 C22 -2.08(12)
C39 Zr2 O9 C22 -124.40(14)
C43 Zr2 O9 C22 -91.35(16)
C40 Zr2 O9 C22 -117.20(15)
C42 Zr2 O9 C22 -69.00(15)
C41 Zr2 O9 C22 -84.99(15)
Zr1 Zr2 O9 C22 101.35(13)
O2 Zr2 O10 C22 -83.95(14)
O3 Zr2 O10 C22 -14.55(16)
O6 Zr2 O10 C22 -163.95(14)
O1 Zr2 O10 C22 -134.30(14)
O9 Zr2 O10 C22 2.09(12)
C39 Zr2 O10 C22 97.04(17)
C43 Zr2 O10 C22 127.15(15)
C40 Zr2 O10 C22 71.18(15)
C42 Zr2 O10 C22 116.98(15)
C41 Zr2 O10 C22 84.77(15)
Zr1 Zr2 O10 C22 -101.26(13)
Zr2 O3 C1 O4 -15.4(4)
Zr2 O3 C1 C2 164.57(15)
Zr1 O4 C1 O3 15.4(4)
Zr1 O4 C1 C2 -164.62(15)
O3 C1 C2 C7 -11.7(3)
O4 C1 C2 C7 168.3(2)
O3 C1 C2 C3 168.8(2)
O4 C1 C2 C3 -11.2(3)
C7 C2 C3 C4 1.5(4)
C1 C2 C3 C4 -179.0(2)
C2 C3 C4 C5 -1.0(4)
C3 C4 C5 C6 -0.1(4)
C4 C5 C6 C7 0.7(4)
C5 C6 C7 C2 -0.1(4)
C3 C2 C7 C6 -0.9(4)
C1 C2 C7 C6 179.5(2)
Zr2 O6 C8 O5 29.5(3)
Zr2 O6 C8 C9 -151.07(15)
Zr1 O5 C8 O6 -31.7(3)
Zr1 O5 C8 C9 148.87(16)
O6 C8 C9 C10 179.0(2)
O5 C8 C9 C10 -1.6(3)
O6 C8 C9 C14 1.8(3)
O5 C8 C9 C14 -178.7(2)
C14 C9 C10 C11 -1.1(4)
C8 C9 C10 C11 -178.3(3)
C9 C10 C11 C12 0.1(5)
C10 C11 C12 C13 0.8(6)
C11 C12 C13 C14 -0.7(6)
C10 C9 C14 C13 1.2(4)
C8 C9 C14 C13 178.4(3)
C12 C13 C14 C9 -0.3(5)
Zr1 O7 C15 O8 -6.0(2)
Zr1 O7 C15 C16 171.75(19)
Zr1 O8 C15 O7 6.0(2)
Zr1 O8 C15 C16 -171.73(18)
O7 C15 C16 C21 178.0(2)
O8 C15 C16 C21 -4.2(3)
O7 C15 C16 C17 -3.7(4)
O8 C15 C16 C17 174.0(2)
C21 C16 C17 C18 0.8(4)
C15 C16 C17 C18 -177.5(3)
C16 C17 C18 C19 -0.1(5)
C17 C18 C19 C20 -0.8(5)
C18 C19 C20 C21 0.9(5)
C17 C16 C21 C20 -0.6(4)
C15 C16 C21 C20 177.6(3)
C19 C20 C21 C16 -0.2(5)
Zr2 O10 C22 O9 -3.7(2)
Zr2 O10 C22 C23 175.10(19)
Zr2 O9 C22 O10 3.6(2)
Zr2 O9 C22 C23 -175.11(19)
O10 C22 C23 C28 -177.3(2)
O9 C22 C23 C28 1.5(4)
O10 C22 C23 C24 1.9(3)
O9 C22 C23 C24 -179.3(2)
C28 C23 C24 C25 1.2(4)
C22 C23 C24 C25 -178.0(2)
C23 C24 C25 C26 0.3(4)
C24 C25 C26 C27 -1.4(5)
C25 C26 C27 C28 1.1(5)
C24 C23 C28 C27 -1.5(4)
C22 C23 C28 C27 177.7(3)
C26 C27 C28 C23 0.4(5)
O2 Zr1 C29 C30 -129.96(16)
O4 Zr1 C29 C30 -85.19(15)
O5 Zr1 C29 C30 127.54(14)
O1 Zr1 C29 C30 -162.45(16)
O8 Zr1 C29 C30 44.63(18)
O7 Zr1 C29 C30 -18.91(16)
C33 Zr1 C29 C30 114.3(2)
C32 Zr1 C29 C30 76.97(16)
C31 Zr1 C29 C30 37.01(14)
Zr2 Zr1 C29 C30 -150.70(13)
O2 Zr1 C29 C33 115.77(18)
O4 Zr1 C29 C33 160.54(17)
O5 Zr1 C29 C33 13.26(17)
O1 Zr1 C29 C33 83.28(16)
O8 Zr1 C29 C33 -69.64(18)
O7 Zr1 C29 C33 -133.18(15)
C30 Zr1 C29 C33 -114.3(2)
C32 Zr1 C29 C33 -37.31(15)
C31 Zr1 C29 C33 -77.26(17)
Zr2 Zr1 C29 C33 95.03(15)
O2 Zr1 C29 C34 -6.5(3)
O4 Zr1 C29 C34 38.3(2)
O5 Zr1 C29 C34 -109.0(2)
O1 Zr1 C29 C34 -39.0(2)
O8 Zr1 C29 C34 168.09(19)
O7 Zr1 C29 C34 104.5(2)
C33 Zr1 C29 C34 -122.3(3)
C30 Zr1 C29 C34 123.5(3)
C32 Zr1 C29 C34 -159.6(3)
C31 Zr1 C29 C34 160.5(3)
Zr2 Zr1 C29 C34 -27.2(2)
C33 C29 C30 C31 -0.4(3)
C34 C29 C30 C31 176.0(2)
Zr1 C29 C30 C31 -67.07(17)
C33 C29 C30 C35 -177.2(2)
C34 C29 C30 C35 -0.8(4)
Zr1 C29 C30 C35 116.1(3)
C33 C29 C30 Zr1 66.72(17)
C34 C29 C30 Zr1 -117.0(3)
O2 Zr1 C30 C29 112.6(2)
O4 Zr1 C30 C29 87.50(15)
O5 Zr1 C30 C29 -68.27(17)
O1 Zr1 C30 C29 18.28(16)
O8 Zr1 C30 C29 -145.82(14)
O7 Zr1 C30 C29 162.15(15)
C33 Zr1 C30 C29 -37.67(15)
C32 Zr1 C30 C29 -78.01(16)
C31 Zr1 C30 C29 -114.8(2)
Zr2 Zr1 C30 C29 45.78(18)
O2 Zr1 C30 C31 -132.59(18)
O4 Zr1 C30 C31 -157.69(16)
O5 Zr1 C30 C31 46.54(18)
O1 Zr1 C30 C31 133.09(15)
O8 Zr1 C30 C31 -31.01(16)
O7 Zr1 C30 C31 -83.04(15)
C33 Zr1 C30 C31 77.14(16)
C29 Zr1 C30 C31 114.8(2)
C32 Zr1 C30 C31 36.80(15)
Zr2 Zr1 C30 C31 160.59(12)
O2 Zr1 C30 C35 -10.8(3)
O4 Zr1 C30 C35 -35.9(2)
O5 Zr1 C30 C35 168.29(19)
O1 Zr1 C30 C35 -105.2(2)
O8 Zr1 C30 C35 90.7(2)
O7 Zr1 C30 C35 38.7(2)
C33 Zr1 C30 C35 -161.1(3)
C29 Zr1 C30 C35 -123.4(3)
C32 Zr1 C30 C35 158.6(3)
C31 Zr1 C30 C35 121.8(3)
Zr2 Zr1 C30 C35 -77.7(2)
C29 C30 C31 C32 -0.1(3)
C35 C30 C31 C32 176.8(2)
Zr1 C30 C31 C32 -66.10(17)
C29 C30 C31 C36 -174.1(2)
C35 C30 C31 C36 2.8(4)
Zr1 C30 C31 C36 119.9(3)
C29 C30 C31 Zr1 65.99(17)
C35 C30 C31 Zr1 -117.1(2)
O2 Zr1 C31 C32 -119.7(2)
O4 Zr1 C31 C32 137.53(15)
O5 Zr1 C31 C32 -28.77(16)
O1 Zr1 C31 C32 53.02(18)
O8 Zr1 C31 C32 -96.18(15)
O7 Zr1 C31 C32 -154.37(16)
C33 Zr1 C31 C32 36.74(15)
C29 Zr1 C31 C32 77.74(16)
C30 Zr1 C31 C32 114.8(2)
Zr2 Zr1 C31 C32 43.7(4)
O2 Zr1 C31 C30 125.48(19)
O4 Zr1 C31 C30 22.75(16)
O5 Zr1 C31 C30 -143.56(14)
O1 Zr1 C31 C30 -61.77(18)
O8 Zr1 C31 C30 149.04(16)
O7 Zr1 C31 C30 90.85(15)
C33 Zr1 C31 C30 -78.05(16)
C29 Zr1 C31 C30 -37.04(14)
C32 Zr1 C31 C30 -114.8(2)
Zr2 Zr1 C31 C30 -71.0(3)
O2 Zr1 C31 C36 3.2(4)
O4 Zr1 C31 C36 -99.5(2)
O5 Zr1 C31 C36 94.2(2)
O1 Zr1 C31 C36 176.0(2)
O8 Zr1 C31 C36 26.8(2)
O7 Zr1 C31 C36 -31.4(2)
C33 Zr1 C31 C36 159.7(3)
C29 Zr1 C31 C36 -159.3(3)
C30 Zr1 C31 C36 -122.3(3)
C32 Zr1 C31 C36 123.0(3)
Zr2 Zr1 C31 C36 166.7(2)
C30 C31 C32 C33 0.5(3)
C36 C31 C32 C33 174.5(3)
Zr1 C31 C32 C33 -65.34(17)
C30 C31 C32 C37 -176.2(2)
C36 C31 C32 C37 -2.2(4)
Zr1 C31 C32 C37 117.9(2)
C30 C31 C32 Zr1 65.88(17)
C36 C31 C32 Zr1 -120.1(3)
O2 Zr1 C32 C33 -111.49(19)
O4 Zr1 C32 C33 60.32(17)
O5 Zr1 C32 C33 -93.56(15)
O1 Zr1 C32 C33 -23.81(16)
O8 Zr1 C32 C33 -166.86(15)
O7 Zr1 C32 C33 141.87(14)
C29 Zr1 C32 C33 37.94(14)
C30 Zr1 C32 C33 78.40(16)
C31 Zr1 C32 C33 115.6(2)
Zr2 Zr1 C32 C33 -51.46(17)
O2 Zr1 C32 C31 132.94(17)
O4 Zr1 C32 C31 -55.25(18)
O5 Zr1 C32 C31 150.87(16)
O1 Zr1 C32 C31 -139.38(15)
O8 Zr1 C32 C31 77.56(15)
O7 Zr1 C32 C31 26.29(16)
C33 Zr1 C32 C31 -115.6(2)
C29 Zr1 C32 C31 -77.63(16)
C30 Zr1 C32 C31 -37.18(14)
Zr2 Zr1 C32 C31 -167.03(11)
O2 Zr1 C32 C37 10.8(4)
O4 Zr1 C32 C37 -177.4(2)
O5 Zr1 C32 C37 28.7(2)
O1 Zr1 C32 C37 98.4(3)
O8 Zr1 C32 C37 -44.6(2)
O7 Zr1 C32 C37 -95.9(2)
C33 Zr1 C32 C37 122.3(3)
C29 Zr1 C32 C37 160.2(3)
C30 Zr1 C32 C37 -159.4(3)
C31 Zr1 C32 C37 -122.2(3)
Zr2 Zr1 C32 C37 70.8(3)
C31 C32 C33 C29 -0.8(3)
C37 C32 C33 C29 176.0(2)
Zr1 C32 C33 C29 -67.39(17)
C31 C32 C33 C38 -176.3(2)
C37 C32 C33 C38 0.4(4)
Zr1 C32 C33 C38 117.0(3)
C31 C32 C33 Zr1 66.63(17)
C37 C32 C33 Zr1 -116.7(3)
C30 C29 C33 C32 0.7(3)
C34 C29 C33 C32 -175.6(2)
Zr1 C29 C33 C32 68.30(17)
C30 C29 C33 C38 176.2(2)
C34 C29 C33 C38 -0.1(4)
Zr1 C29 C33 C38 -116.2(3)
C30 C29 C33 Zr1 -67.61(17)
C34 C29 C33 Zr1 116.1(3)
O2 Zr1 C33 C32 126.76(16)
O4 Zr1 C33 C32 -133.90(14)
O5 Zr1 C33 C32 78.82(15)
O1 Zr1 C33 C32 156.60(16)
O8 Zr1 C33 C32 14.11(16)
O7 Zr1 C33 C32 -50.71(18)
C29 Zr1 C33 C32 -113.8(2)
C30 Zr1 C33 C32 -76.71(16)
C31 Zr1 C33 C32 -36.40(14)
Zr2 Zr1 C33 C32 145.26(13)
O2 Zr1 C33 C29 -119.43(17)
O4 Zr1 C33 C29 -20.09(17)
O5 Zr1 C33 C29 -167.37(16)
O1 Zr1 C33 C29 -89.60(16)
O8 Zr1 C33 C29 127.92(15)
O7 Zr1 C33 C29 63.10(18)
C30 Zr1 C33 C29 37.10(15)
C32 Zr1 C33 C29 113.8(2)
C31 Zr1 C33 C29 77.41(16)
Zr2 Zr1 C33 C29 -100.94(15)
O2 Zr1 C33 C38 3.7(3)
O4 Zr1 C33 C38 103.1(2)
O5 Zr1 C33 C38 -44.2(2)
O1 Zr1 C33 C38 33.6(2)
O8 Zr1 C33 C38 -108.9(2)
O7 Zr1 C33 C38 -173.7(2)
C29 Zr1 C33 C38 123.2(3)
C30 Zr1 C33 C38 160.3(3)
C32 Zr1 C33 C38 -123.0(3)
C31 Zr1 C33 C38 -159.4(3)
Zr2 Zr1 C33 C38 22.2(3)
O2 Zr2 C39 C40 129.82(19)
O3 Zr2 C39 C40 79.81(18)
O6 Zr2 C39 C40 -132.82(17)
O1 Zr2 C39 C40 156.22(19)
O10 Zr2 C39 C40 -52.1(2)
O9 Zr2 C39 C40 13.5(2)
C43 Zr2 C39 C40 -114.4(3)
C42 Zr2 C39 C40 -76.90(19)
C41 Zr2 C39 C40 -37.05(18)
Zr1 Zr2 C39 C40 146.61(16)
O2 Zr2 C39 C43 -115.8(2)
O3 Zr2 C39 C43 -165.77(19)
O6 Zr2 C39 C43 -18.4(2)
O1 Zr2 C39 C43 -89.35(19)
O10 Zr2 C39 C43 62.4(2)
O9 Zr2 C39 C43 127.95(18)
C40 Zr2 C39 C43 114.4(3)
C42 Zr2 C39 C43 37.53(18)
C41 Zr2 C39 C43 77.4(2)
Zr1 Zr2 C39 C43 -98.96(18)
O2 Zr2 C39 C44 7.3(4)
O3 Zr2 C39 C44 -42.7(3)
O6 Zr2 C39 C44 104.6(3)
O1 Zr2 C39 C44 33.7(3)
O10 Zr2 C39 C44 -174.6(3)
O9 Zr2 C39 C44 -109.0(3)
C43 Zr2 C39 C44 123.0(4)
C40 Zr2 C39 C44 -122.5(4)
C42 Zr2 C39 C44 160.6(4)
C41 Zr2 C39 C44 -159.6(4)
Zr1 Zr2 C39 C44 24.1(3)
C43 C39 C40 C41 -0.2(3)
C44 C39 C40 C41 -176.7(3)
Zr2 C39 C40 C41 66.97(19)
C43 C39 C40 C45 177.6(3)
C44 C39 C40 C45 1.2(5)
Zr2 C39 C40 C45 -115.2(3)
C43 C39 C40 Zr2 -67.14(19)
C44 C39 C40 Zr2 116.4(3)
O2 Zr2 C40 C39 -113.0(2)
O3 Zr2 C40 C39 -93.75(18)
O6 Zr2 C40 C39 61.4(2)
O1 Zr2 C40 C39 -24.26(19)
O10 Zr2 C40 C39 140.32(17)
O9 Zr2 C40 C39 -167.50(19)
C43 Zr2 C40 C39 37.31(17)
C42 Zr2 C40 C39 77.9(2)
C41 Zr2 C40 C39 114.8(3)
Zr1 Zr2 C40 C39 -50.5(2)
O2 Zr2 C40 C41 132.2(2)
O3 Zr2 C40 C41 151.4(2)
O6 Zr2 C40 C41 -53.4(2)
O1 Zr2 C40 C41 -139.1(2)
O10 Zr2 C40 C41 25.5(2)
O9 Zr2 C40 C41 77.7(2)
C39 Zr2 C40 C41 -114.8(3)
C43 Zr2 C40 C41 -77.5(2)
C42 Zr2 C40 C41 -36.92(19)
Zr1 Zr2 C40 C41 -165.32(15)
O2 Zr2 C40 C45 10.9(5)
O3 Zr2 C40 C45 30.2(3)
O6 Zr2 C40 C45 -174.7(3)
O1 Zr2 C40 C45 99.7(3)
O10 Zr2 C40 C45 -95.7(3)
O9 Zr2 C40 C45 -43.5(3)
C39 Zr2 C40 C45 124.0(4)
C43 Zr2 C40 C45 161.3(4)
C42 Zr2 C40 C45 -158.2(4)
C41 Zr2 C40 C45 -121.2(4)
Zr1 Zr2 C40 C45 73.4(3)
C39 C40 C41 C42 0.3(3)
C45 C40 C41 C42 -177.6(3)
Zr2 C40 C41 C42 66.47(19)
C39 C40 C41 C46 174.8(3)
C45 C40 C41 C46 -3.1(5)
Zr2 C40 C41 C46 -119.1(3)
C39 C40 C41 Zr2 -66.15(19)
C45 C40 C41 Zr2 116.0(3)
O2 Zr2 C41 C42 120.1(2)
O3 Zr2 C41 C42 -143.16(16)
O6 Zr2 C41 C42 24.35(18)
O1 Zr2 C41 C42 -60.5(2)
O10 Zr2 C41 C42 90.80(17)
O9 Zr2 C41 C42 149.36(18)
C39 Zr2 C41 C42 -77.29(19)
C43 Zr2 C41 C42 -36.76(17)
C40 Zr2 C41 C42 -114.3(3)
Zr1 Zr2 C41 C42 -60.7(4)
O2 Zr2 C41 C40 -125.6(2)
O3 Zr2 C41 C40 -28.8(2)
O6 Zr2 C41 C40 138.7(2)
O1 Zr2 C41 C40 53.8(2)
O10 Zr2 C41 C40 -154.9(2)
O9 Zr2 C41 C40 -96.3(2)
C39 Zr2 C41 C40 37.0(2)
C43 Zr2 C41 C40 77.6(2)
C42 Zr2 C41 C40 114.3(3)
Zr1 Zr2 C41 C40 53.6(5)
O2 Zr2 C41 C46 -1.3(4)
O3 Zr2 C41 C46 95.5(3)
O6 Zr2 C41 C46 -97.0(3)
O1 Zr2 C41 C46 178.1(3)
O10 Zr2 C41 C46 -30.5(3)
O9 Zr2 C41 C46 28.0(3)
C39 Zr2 C41 C46 161.4(4)
C43 Zr2 C41 C46 -158.1(3)
C40 Zr2 C41 C46 124.3(4)
C42 Zr2 C41 C46 -121.3(4)
Zr1 Zr2 C41 C46 177.9(3)
C40 C41 C42 C43 -0.3(3)
C46 C41 C42 C43 -175.0(3)
Zr2 C41 C42 C43 65.87(19)
C40 C41 C42 C47 176.1(3)
C46 C41 C42 C47 1.5(5)
Zr2 C41 C42 C47 -117.7(3)
C40 C41 C42 Zr2 -66.21(19)
C46 C41 C42 Zr2 119.1(3)
O2 Zr2 C42 C41 -132.2(2)
O3 Zr2 C42 C41 48.0(2)
O6 Zr2 C42 C41 -155.86(18)
O1 Zr2 C42 C41 134.06(17)
O10 Zr2 C42 C41 -82.45(17)
O9 Zr2 C42 C41 -30.81(18)
C39 Zr2 C42 C41 78.13(19)
C43 Zr2 C42 C41 115.8(3)
C40 Zr2 C42 C41 37.52(18)
Zr1 Zr2 C42 C41 163.53(14)
O2 Zr2 C42 C43 112.0(2)
O3 Zr2 C42 C43 -67.7(2)
O6 Zr2 C42 C43 88.39(19)
O1 Zr2 C42 C43 18.3(2)
O10 Zr2 C42 C43 161.80(19)
O9 Zr2 C42 C43 -146.56(18)
C39 Zr2 C42 C43 -37.62(18)
C40 Zr2 C42 C43 -78.2(2)
C41 Zr2 C42 C43 -115.8(3)
Zr1 Zr2 C42 C43 47.8(2)
O2 Zr2 C42 C47 -9.2(4)
O3 Zr2 C42 C47 171.1(3)
O6 Zr2 C42 C47 -32.8(3)
O1 Zr2 C42 C47 -102.9(3)
O10 Zr2 C42 C47 40.6(3)
O9 Zr2 C42 C47 92.3(3)
C39 Zr2 C42 C47 -158.8(3)
C43 Zr2 C42 C47 -121.2(4)
C40 Zr2 C42 C47 160.6(3)
C41 Zr2 C42 C47 123.1(4)
Zr1 Zr2 C42 C47 -73.4(3)
C40 C39 C43 C42 0.0(3)
C44 C39 C43 C42 176.4(3)
Zr2 C39 C43 C42 -67.52(19)
C40 C39 C43 C48 -176.1(3)
C44 C39 C43 C48 0.4(5)
Zr2 C39 C43 C48 116.4(3)
C40 C39 C43 Zr2 67.5(2)
C44 C39 C43 Zr2 -116.1(3)
C41 C42 C43 C39 0.2(3)
C47 C42 C43 C39 -176.3(3)
Zr2 C42 C43 C39 66.95(19)
C41 C42 C43 C48 176.4(3)
C47 C42 C43 C48 -0.1(4)
Zr2 C42 C43 C48 -116.9(3)
C41 C42 C43 Zr2 -66.71(19)
C47 C42 C43 Zr2 116.8(3)
O2 Zr2 C43 C39 119.2(2)
O3 Zr2 C43 C39 15.2(2)
O6 Zr2 C43 C39 162.1(2)
O1 Zr2 C43 C39 83.72(19)
O10 Zr2 C43 C39 -132.89(18)
O9 Zr2 C43 C39 -69.9(2)
C40 Zr2 C43 C39 -37.21(18)
C42 Zr2 C43 C39 -113.8(3)
C41 Zr2 C43 C39 -77.7(2)
Zr1 Zr2 C43 C39 97.09(18)
O2 Zr2 C43 C42 -126.96(19)
O3 Zr2 C43 C42 129.01(17)
O6 Zr2 C43 C42 -84.03(18)
O1 Zr2 C43 C42 -162.5(2)
O10 Zr2 C43 C42 -19.1(2)
O9 Zr2 C43 C42 43.9(2)
C39 Zr2 C43 C42 113.8(3)
C40 Zr2 C43 C42 76.6(2)
C41 Zr2 C43 C42 36.18(18)
Zr1 Zr2 C43 C42 -149.08(16)
O2 Zr2 C43 C48 -4.8(4)
O3 Zr2 C43 C48 -108.8(3)
O6 Zr2 C43 C48 38.2(3)
O1 Zr2 C43 C48 -40.3(3)
O10 Zr2 C43 C48 103.1(3)
O9 Zr2 C43 C48 166.1(2)
C39 Zr2 C43 C48 -124.0(4)
C40 Zr2 C43 C48 -161.2(3)
C42 Zr2 C43 C48 122.2(3)
C41 Zr2 C43 C48 158.4(3)
Zr1 Zr2 C43 C48 -26.9(3)
C51 O11 C50 C49 179.2(3)
C50 O11 C51 C52 -178.5(3)
